data_4028081
loop_
_publ_author_name
'Goverdhan Mehta'
'Nagi Reddy Modugu'

_publ_contact_author_address
;
School of Chemistry
University of Hyderabad
Gachibowli
Hyderabad 500046, India.
;
_publ_contact_author_email gmsc@uohyd.ernet.in
_publ_contact_author_fax +91-40-23012460
_publ_contact_author_name 'Mehta, Goverdhan'
_publ_contact_author_phone +91-40-23010785
_publ_section_title
;
 Concise Approach to the Carbocyclic Core of the Naturally Occurring
 Sphingomyelinase Inhibitor Scyphostatin
;
_journal_name_full 'Journal of Organic Chemistry'
_journal_page_first 3367
_journal_page_last 3373
_journal_paper_doi 10.1021/jo3028196
_journal_volume 78
_journal_year 2013
_chemical_compound_source 'see text'
_chemical_formula_moiety 'C17 H22 O4'
_chemical_formula_sum 'C17 H22 O4'
_chemical_formula_weight 290.35
_chemical_name_systematic
;
(1S*,2R*,4R*,8R*,9S*,10S*,11R*)-9-hydroxy-6,6-dimethyl-8-(prop-2-en-1-yl)-
5,7-dioxatetracyclo[9.2.1.0^2,10^.0^4,8^]tetradec-12-en-3-one
;
_space_group_IT_number 15
_symmetry_cell_setting monoclinic
_symmetry_Int_Tables_number 15
_symmetry_space_group_name_Hall '-C 2yc'
_symmetry_space_group_name_H-M 'C 1 2/c 1'
_atom_sites_solution_hydrogens geom
_atom_sites_solution_primary direct
_atom_sites_solution_secondary difmap
_audit_conform_dict_location ftp://ftp.iucr.org/pub/cif_core.dic
_audit_conform_dict_name cif_core.dic
_audit_conform_dict_version 2.4
_audit_creation_date 2012-09-24T21:46:43-00:00
_audit_creation_method 'WinGX routine CIF_UPDATE'
_cell_angle_alpha 90
_cell_angle_beta 122.23(5)
_cell_angle_gamma 90
_cell_formula_units_Z 24
_cell_length_a 28.465(14)
_cell_length_b 16.248(3)
_cell_length_c 23.16(3)
_cell_measurement_reflns_used 1932
_cell_measurement_temperature 293(2)
_cell_measurement_theta_max 28.96
_cell_measurement_theta_min 2.71
_cell_volume 9061(14)
_computing_cell_refinement
;
        CrysAlisPro, Agilent Technologies,
        Version 1.171.35.19 (release 27-10-2011 CrysAlis171 .NET)
        (compiled Oct 27 2011,15:02:11)
;
_computing_data_collection
;
        CrysAlisPro, Agilent Technologies,
        Version 1.171.35.19 (release 27-10-2011 CrysAlis171 .NET)
        (compiled Oct 27 2011,15:02:11)
;
_computing_data_reduction
;
        CrysAlisPro, Agilent Technologies,
        Version 1.171.35.19 (release 27-10-2011 CrysAlis171 .NET)
        (compiled Oct 27 2011,15:02:11)
;
_computing_molecular_graphics 'Ortep-3 for Windows (Farrugia, 1997) and CAMERON (Watkin et al., 1993)'
_computing_publication_material 'PLATON (Spek, 2003)'
_computing_structure_refinement 'SHELXL-97 (Sheldrick, 2008)'
_computing_structure_solution 'SIR92 (Altomare et al., 1994)'
_diffrn_ambient_temperature 293(2)
_diffrn_detector_area_resol_mean 16.3291
_diffrn_measured_fraction_theta_full 0.992
_diffrn_measured_fraction_theta_max 0.992
_diffrn_measurement_device_type 'Xcalibur, Eos, Gemini'
_diffrn_measurement_method '\w scans'
_diffrn_radiation_monochromator graphite
_diffrn_radiation_type 'Mo K\a'
_diffrn_radiation_wavelength 0.7107
_diffrn_reflns_av_R_equivalents 0.0993
_diffrn_reflns_av_unetI/netI 0.1561
_diffrn_reflns_limit_h_max 25
_diffrn_reflns_limit_h_min -33
_diffrn_reflns_limit_k_max 12
_diffrn_reflns_limit_k_min -19
_diffrn_reflns_limit_l_max 27
_diffrn_reflns_limit_l_min -27
_diffrn_reflns_number 16988
_diffrn_reflns_reduction_process
;
;
_diffrn_reflns_theta_full 24.71
_diffrn_reflns_theta_max 24.71
_diffrn_reflns_theta_min 2.71
_exptl_absorpt_coefficient_mu 0.09
_exptl_absorpt_correction_T_max 0.9955
_exptl_absorpt_correction_T_min 0.9823
_exptl_absorpt_correction_type multi-scan
_exptl_absorpt_process_details
;
        CrysAlisPro, Agilent Technologies,
        Version 1.171.35.19 (release 27-10-2011 CrysAlis171 .NET)
        (compiled Oct 27 2011,15:02:11)
        empirical absorption correction using spherical harmonics,
 implemented in SCALE3 ABSPACK scaling algorithm.
;
_exptl_crystal_colour colorless
_exptl_crystal_density_diffrn 1.277
_exptl_crystal_density_method 'Not Measured'
_exptl_crystal_description plate
_exptl_crystal_F_000 3744
_exptl_crystal_size_max 0.2
_exptl_crystal_size_mid 0.15
_exptl_crystal_size_min 0.05
_refine_diff_density_max 0.31
_refine_diff_density_min -0.319
_refine_diff_density_rms 0.067
_refine_ls_extinction_method none
_refine_ls_goodness_of_fit_ref 0.986
_refine_ls_hydrogen_treatment constr
_refine_ls_matrix_type full
_refine_ls_number_parameters 571
_refine_ls_number_reflns 7671
_refine_ls_number_restraints 0
_refine_ls_restrained_S_all 0.986
_refine_ls_R_factor_all 0.2131
_refine_ls_R_factor_gt 0.0948
_refine_ls_shift/su_max 0
_refine_ls_shift/su_mean 0
_refine_ls_structure_factor_coef Fsqd
_refine_ls_weighting_details 'calc w=1/[\s^2^(Fo^2^)+(0.1072P)^2^+0.0000P] where P=(Fo^2^+2Fc^2^)/3'
_refine_ls_weighting_scheme calc
_refine_ls_wR_factor_gt 0.2048
_refine_ls_wR_factor_ref 0.2776
_reflns_number_gt 3101
_reflns_number_total 7671
_reflns_threshold_expression I>2\s(I)
_cod_data_source_file jo3028196_si_002.cif
_cod_data_source_block platon_acc
_cod_original_cell_volume 9063(14)
_cod_original_sg_symbol_H-M 'C 2/c'
_cod_database_code 4028081

loop_
_symmetry_equiv_pos_as_xyz
x,y,z
-x,y,1/2-z
-x,-y,-z
x,-y,1/2+z
1/2+x,1/2+y,z
1/2-x,1/2+y,1/2-z
1/2-x,1/2-y,-z
1/2+x,1/2-y,1/2+z

loop_
_atom_site_label
_atom_site_type_symbol
_atom_site_fract_x
_atom_site_fract_y
_atom_site_fract_z
_atom_site_U_iso_or_equiv
_atom_site_adp_type
_atom_site_occupancy
_atom_site_symmetry_multiplicity
_atom_site_calc_flag
_atom_site_refinement_flags
O10 O 0.92381(13) 0.7847(2) 0.58783(17) 0.0522(10) Uani 1 1 d .
O2 O 0.51205(13) 0.2126(2) 0.42005(18) 0.0532(10) Uani 1 1 d .
O7 O 0.70875(13) 0.4415(2) 0.56649(18) 0.0535(10) Uani 1 1 d .
O11 O 0.99344(14) 0.7345(3) 0.57859(19) 0.0688(11) Uani 1 1 d .
O3 O 0.56908(15) 0.2969(3) 0.4078(2) 0.0756(12) Uani 1 1 d .
O8 O 0.75747(15) 0.4608(2) 0.4506(2) 0.0656(11) Uani 1 1 d .
H8O H 0.781 0.4268 0.4567 0.098 Uiso 1 1 calc R
O12 O 0.94809(17) 0.5711(2) 0.4824(2) 0.0757(13) Uani 1 1 d .
O1 O 0.62811(14) 0.0741(2) 0.5166(3) 0.0762(13) Uani 1 1 d .
H1O H 0.6177 0.0266 0.5045 0.114 Uiso 1 1 calc R
O6 O 0.70389(17) 0.5801(2) 0.5648(2) 0.0729(12) Uani 1 1 d .
O9 O 0.84786(16) 0.5999(2) 0.5075(2) 0.0732(12) Uani 1 1 d .
H9O H 0.8175 0.5887 0.4738 0.11 Uiso 1 1 calc R
O4 O 0.69606(14) 0.2333(2) 0.51096(19) 0.0711(12) Uani 1 1 d .
C20 C 0.7448(2) 0.4665(3) 0.5434(3) 0.0494(14) Uani 1 1 d .
C46 C 0.9803(2) 0.8015(4) 0.6069(3) 0.0555(15) Uani 1 1 d .
C39 C 0.9362(2) 0.6384(3) 0.4939(3) 0.0519(15) Uani 1 1 d .
C12 C 0.5120(2) 0.2853(3) 0.3870(3) 0.0562(15) Uani 1 1 d .
C26 C 0.8518(2) 0.7262(3) 0.4501(3) 0.0544(15) Uani 1 1 d .
H26 H 0.8545 0.786 0.457 0.065 Uiso 1 1 calc R
C41 C 0.8705(2) 0.6768(4) 0.3659(3) 0.0618(16) Uani 1 1 d .
H41 H 0.8934 0.6761 0.3459 0.074 Uiso 1 1 calc R
C3 C 0.5982(2) 0.2216(4) 0.4315(3) 0.0588(16) Uani 1 1 d .
H3 H 0.6086 0.2019 0.3998 0.071 Uiso 1 1 calc R
C23 C 0.65026(19) 0.5430(3) 0.4189(3) 0.0516(15) Uani 1 1 d .
H23 H 0.6265 0.5521 0.437 0.062 Uiso 1 1 calc R
O5 O 0.71786(16) 0.6483(2) 0.4436(2) 0.0732(12) Uani 1 1 d .
C4 C 0.6496(2) 0.2369(3) 0.5004(3) 0.0534(15) Uani 1 1 d .
C2 C 0.5574(2) 0.1600(3) 0.4334(3) 0.0543(15) Uani 1 1 d .
C22 C 0.6632(2) 0.4490(3) 0.4241(3) 0.0506(14) Uani 1 1 d .
H22 H 0.6415 0.4224 0.4404 0.061 Uiso 1 1 calc R
C37 C 0.9120(2) 0.6991(3) 0.5764(3) 0.0522(14) Uani 1 1 d .
C38 C 0.9590(2) 0.6657(4) 0.5662(3) 0.0583(16) Uani 1 1 d .
H38 H 0.9799 0.6212 0.5985 0.07 Uiso 1 1 calc R
C40 C 0.9010(2) 0.6991(3) 0.4419(3) 0.0465(13) Uani 1 1 d .
H40 H 0.9238 0.7478 0.4491 0.056 Uiso 1 1 calc R
C21 C 0.7232(2) 0.4275(3) 0.4739(3) 0.0512(14) Uani 1 1 d .
H21 H 0.7276 0.3676 0.4785 0.061 Uiso 1 1 calc R
C6 C 0.6010(2) 0.1891(3) 0.5584(3) 0.0549(15) Uani 1 1 d .
H6 H 0.5676 0.2164 0.551 0.066 Uiso 1 1 calc R
C25 C 0.6523(2) 0.5502(4) 0.3145(3) 0.0716(18) Uani 1 1 d .
H25 H 0.6641 0.5923 0.298 0.086 Uiso 1 1 calc R
C5 C 0.6381(2) 0.2578(3) 0.5555(3) 0.0540(15) Uani 1 1 d .
H5 H 0.6171 0.3095 0.5429 0.065 Uiso 1 1 calc R
C24 C 0.6153(2) 0.5587(4) 0.3425(3) 0.0608(16) Uani 1 1 d .
H24 H 0.5924 0.6085 0.3285 0.073 Uiso 1 1 calc R
C30 C 0.6999(2) 0.5096(3) 0.5983(3) 0.0586(15) Uani 1 1 d .
C36 C 0.8554(2) 0.6872(3) 0.5122(3) 0.0547(15) Uani 1 1 d .
H36 H 0.8273 0.7123 0.5188 0.066 Uiso 1 1 calc R
C1 C 0.5817(2) 0.1238(3) 0.5044(3) 0.0596(16) Uani 1 1 d .
H1 H 0.5539 0.0889 0.5051 0.072 Uiso 1 1 calc R
C33 C 0.8050(2) 0.4430(4) 0.5963(3) 0.0596(16) Uani 1 1 d .
H33A H 0.8269 0.4474 0.5756 0.072 Uiso 1 1 calc R
H33B H 0.8201 0.4815 0.634 0.072 Uiso 1 1 calc R
C29 C 0.5834(2) 0.4777(4) 0.3174(3) 0.0720(18) Uani 1 1 d .
H29A H 0.5606 0.4739 0.2681 0.086 Uiso 1 1 calc R
H29B H 0.5613 0.4663 0.3371 0.086 Uiso 1 1 calc R
C19 C 0.7363(2) 0.5619(4) 0.5356(3) 0.0595(16) Uani 1 1 d .
H19 H 0.7721 0.5905 0.5605 0.071 Uiso 1 1 calc R
C18 C 0.7028(2) 0.5901(4) 0.4628(3) 0.0546(15) Uani 1 1 d .
C28 C 0.6364(2) 0.4247(4) 0.3487(3) 0.0640(16) Uani 1 1 d .
H28 H 0.6308 0.3656 0.3386 0.077 Uiso 1 1 calc R
C7 C 0.6361(3) 0.1663(4) 0.6345(3) 0.0742(19) Uani 1 1 d .
H7 H 0.6164 0.1354 0.6515 0.089 Uiso 1 1 calc R
C44 C 0.8009(2) 0.7094(4) 0.3794(3) 0.0712(18) Uani 1 1 d .
H44 H 0.7664 0.7355 0.3696 0.085 Uiso 1 1 calc R
C49 C 0.9160(3) 0.6583(4) 0.6385(3) 0.0756(19) Uani 1 1 d .
H49A H 0.9085 0.6 0.6296 0.091 Uiso 1 1 calc R
H49B H 0.9535 0.6644 0.6777 0.091 Uiso 1 1 calc R
C27 C 0.6645(2) 0.4720(4) 0.3180(3) 0.0735(19) Uani 1 1 d .
H27 H 0.6867 0.4488 0.3041 0.088 Uiso 1 1 calc R
C42 C 0.8381(3) 0.6011(4) 0.3558(3) 0.081(2) Uani 1 1 d .
H42 H 0.8455 0.5492 0.3456 0.098 Uiso 1 1 calc R
C10 C 0.6868(2) 0.2657(4) 0.6285(3) 0.0614(16) Uani 1 1 d .
H10 H 0.7083 0.3168 0.6398 0.074 Uiso 1 1 calc R
C45 C 0.8240(2) 0.7399(4) 0.3362(3) 0.0733(18) Uani 1 1 d .
H45A H 0.7979 0.7331 0.2875 0.088 Uiso 1 1 calc R
H45B H 0.8374 0.7962 0.3465 0.088 Uiso 1 1 calc R
C9 C 0.7195(3) 0.1870(4) 0.6465(3) 0.0762(18) Uani 1 1 d .
H9A H 0.7548 0.1816 0.6539 0.091 Uiso 1 1 calc R
C15 C 0.5388(2) 0.0942(4) 0.3786(3) 0.0750(19) Uani 1 1 d .
H15A H 0.5323 0.1202 0.3373 0.09 Uiso 1 1 calc R
H15B H 0.569 0.0553 0.3934 0.09 Uiso 1 1 calc R
C43 C 0.7971(3) 0.6197(5) 0.3639(3) 0.089(2) Uani 1 1 d .
H43 H 0.7705 0.5834 0.3606 0.106 Uiso 1 1 calc R
C31 C 0.6399(2) 0.5030(4) 0.5804(3) 0.080(2) Uani 1 1 d .
H31A H 0.6362 0.4557 0.6026 0.12 Uiso 1 1 calc R
H31B H 0.6154 0.4974 0.5319 0.12 Uiso 1 1 calc R
H31C H 0.6304 0.5517 0.5954 0.12 Uiso 1 1 calc R
C48 C 1.0189(2) 0.8046(5) 0.6825(3) 0.096(2) Uani 1 1 d .
H48A H 1.0096 0.8507 0.7004 0.144 Uiso 1 1 calc R
H48B H 1.0564 0.8104 0.6934 0.144 Uiso 1 1 calc R
H48C H 1.0157 0.7547 0.7023 0.144 Uiso 1 1 calc R
C32 C 0.7404(3) 0.5146(4) 0.6730(3) 0.080(2) Uani 1 1 d .
H32A H 0.7372 0.4665 0.6947 0.12 Uiso 1 1 calc R
H32B H 0.733 0.5628 0.6908 0.12 Uiso 1 1 calc R
H32C H 0.7774 0.5177 0.6818 0.12 Uiso 1 1 calc R
C8 C 0.6903(3) 0.1278(4) 0.6499(3) 0.081(2) Uani 1 1 d .
H8A H 0.7005 0.0728 0.6598 0.097 Uiso 1 1 calc R
C14 C 0.4763(3) 0.2804(4) 0.3117(3) 0.093(2) Uani 1 1 d .
H14A H 0.4778 0.3317 0.2922 0.139 Uiso 1 1 calc R
H14B H 0.4387 0.2694 0.2985 0.139 Uiso 1 1 calc R
H14C H 0.4893 0.2369 0.2956 0.139 Uiso 1 1 calc R
C13 C 0.4966(3) 0.3568(4) 0.4153(3) 0.088(2) Uani 1 1 d .
H13A H 0.4958 0.4065 0.3925 0.132 Uiso 1 1 calc R
H13B H 0.5235 0.362 0.4633 0.132 Uiso 1 1 calc R
H13C H 0.4606 0.3473 0.4083 0.132 Uiso 1 1 calc R
C11 C 0.6566(3) 0.2513(4) 0.6662(3) 0.081(2) Uani 1 1 d .
H11A H 0.6815 0.2496 0.7154 0.097 Uiso 1 1 calc R
H11B H 0.6267 0.29 0.6534 0.097 Uiso 1 1 calc R
C47 C 0.9798(3) 0.8789(4) 0.5723(3) 0.082(2) Uani 1 1 d .
H47A H 0.9713 0.9245 0.5916 0.123 Uiso 1 1 calc R
H47B H 0.9522 0.875 0.5244 0.123 Uiso 1 1 calc R
H47C H 1.0156 0.8872 0.5786 0.123 Uiso 1 1 calc R
C34 C 0.8101(2) 0.3578(4) 0.6230(3) 0.0551(15) Uani 1 1 d .
H34 H 0.7918 0.3162 0.591 0.066 Uiso 1 1 calc R
C16 C 0.4880(3) 0.0479(4) 0.3619(4) 0.0705(18) Uani 1 1 d .
H16 H 0.483 0.0371 0.3977 0.085 Uiso 1 1 calc R
C35 C 0.8375(2) 0.3367(4) 0.6861(3) 0.0782(19) Uani 1 1 d .
H35A H 0.8564 0.3762 0.7198 0.094 Uiso 1 1 calc R
H35B H 0.8383 0.2818 0.6981 0.094 Uiso 1 1 calc R
C50 C 0.8761(3) 0.6947(4) 0.6550(3) 0.0757(19) Uani 1 1 d .
H50 H 0.861 0.7456 0.6356 0.091 Uiso 1 1 calc R
C51 C 0.8609(3) 0.6642(5) 0.6919(3) 0.111(3) Uani 1 1 d .
H51A H 0.8746 0.6134 0.7127 0.133 Uiso 1 1 calc R
H51B H 0.8357 0.6924 0.6987 0.133 Uiso 1 1 calc R
C17 C 0.4508(3) 0.0217(5) 0.3034(4) 0.106(3) Uani 1 1 d .
H17A H 0.4539 0.031 0.266 0.127 Uiso 1 1 calc R
H17B H 0.4203 -0.0069 0.2979 0.127 Uiso 1 1 calc R

loop_
_atom_site_aniso_label
_atom_site_aniso_U_11
_atom_site_aniso_U_22
_atom_site_aniso_U_33
_atom_site_aniso_U_23
_atom_site_aniso_U_13
_atom_site_aniso_U_12
O10 0.0496(19) 0.053(2) 0.077(3) 0.002(2) 0.049(2) 0.0055(18)
O2 0.0499(19) 0.047(2) 0.083(3) 0.006(2) 0.050(2) 0.0041(18)
O7 0.055(2) 0.047(2) 0.081(3) 0.000(2) 0.052(2) 0.0016(18)
O11 0.054(2) 0.082(3) 0.094(3) -0.016(3) 0.055(2) -0.002(2)
O3 0.061(2) 0.073(3) 0.111(3) 0.027(3) 0.059(3) -0.004(2)
O8 0.061(2) 0.066(3) 0.098(3) 0.012(2) 0.061(2) 0.010(2)
O12 0.101(3) 0.053(3) 0.114(4) 0.009(3) 0.084(3) 0.018(2)
O1 0.058(2) 0.049(3) 0.134(4) 0.004(3) 0.060(3) 0.007(2)
O6 0.107(3) 0.047(3) 0.094(3) 0.004(2) 0.073(3) 0.012(2)
O9 0.080(3) 0.059(3) 0.114(4) -0.011(3) 0.074(3) -0.010(2)
O4 0.058(2) 0.085(3) 0.102(3) -0.013(2) 0.064(2) -0.009(2)
C20 0.044(3) 0.055(4) 0.062(4) 0.000(3) 0.037(3) -0.001(3)
C46 0.043(3) 0.066(4) 0.069(4) -0.013(4) 0.038(3) 0.001(3)
C39 0.059(3) 0.036(3) 0.081(4) 0.002(3) 0.052(3) -0.001(3)
C12 0.051(3) 0.049(4) 0.081(5) 0.012(3) 0.043(3) 0.001(3)
C26 0.052(3) 0.047(4) 0.069(4) -0.001(3) 0.036(3) 0.013(3)
C41 0.068(4) 0.063(4) 0.074(4) -0.003(4) 0.052(3) -0.010(3)
C3 0.052(3) 0.074(5) 0.073(4) -0.009(4) 0.048(3) -0.011(3)
C23 0.041(3) 0.059(4) 0.066(4) -0.005(3) 0.036(3) -0.001(3)
O5 0.073(3) 0.060(3) 0.100(3) 0.007(3) 0.055(3) -0.010(2)
C4 0.064(3) 0.040(3) 0.088(4) 0.006(3) 0.062(4) 0.006(3)
C2 0.046(3) 0.058(4) 0.074(4) -0.003(3) 0.042(3) 0.002(3)
C22 0.046(3) 0.054(4) 0.062(4) 0.000(3) 0.036(3) -0.005(3)
C37 0.062(3) 0.046(4) 0.078(4) 0.009(3) 0.058(3) 0.013(3)
C38 0.061(3) 0.056(4) 0.076(4) 0.005(3) 0.049(3) 0.012(3)
C40 0.051(3) 0.039(3) 0.066(4) 0.004(3) 0.042(3) -0.002(3)
C21 0.055(3) 0.049(4) 0.067(4) 0.001(3) 0.044(3) 0.004(3)
C6 0.053(3) 0.054(4) 0.083(4) 0.004(4) 0.053(3) 0.002(3)
C25 0.073(4) 0.078(5) 0.074(5) 0.020(4) 0.046(4) 0.010(4)
C5 0.061(3) 0.053(4) 0.075(4) 0.000(3) 0.055(3) 0.005(3)
C24 0.050(3) 0.067(4) 0.071(4) 0.012(4) 0.036(3) 0.016(3)
C30 0.071(4) 0.045(4) 0.074(5) -0.002(3) 0.047(4) 0.004(3)
C36 0.058(3) 0.054(4) 0.077(4) -0.001(3) 0.052(3) 0.008(3)
C1 0.051(3) 0.054(4) 0.096(5) 0.011(4) 0.054(3) 0.009(3)
C33 0.049(3) 0.067(4) 0.072(4) 0.001(4) 0.038(3) -0.007(3)
C29 0.053(3) 0.088(5) 0.075(5) -0.009(4) 0.035(3) -0.001(4)
C19 0.047(3) 0.069(4) 0.075(4) -0.003(4) 0.041(3) -0.004(3)
C18 0.053(3) 0.050(4) 0.072(4) 0.000(3) 0.041(3) 0.003(3)
C28 0.061(3) 0.053(4) 0.073(4) -0.008(3) 0.033(3) -0.001(3)
C7 0.077(4) 0.092(5) 0.071(5) 0.015(4) 0.051(4) -0.011(4)
C44 0.054(3) 0.092(5) 0.075(5) 0.003(4) 0.038(4) 0.012(4)
C49 0.090(4) 0.072(4) 0.099(5) 0.025(4) 0.074(4) 0.020(4)
C27 0.076(4) 0.092(5) 0.072(4) 0.004(4) 0.053(4) 0.021(4)
C42 0.098(5) 0.068(5) 0.109(5) -0.024(4) 0.076(5) -0.017(4)
C10 0.067(4) 0.062(4) 0.074(4) -0.010(3) 0.051(4) -0.007(3)
C45 0.074(4) 0.069(4) 0.067(4) 0.007(4) 0.031(4) 0.010(4)
C9 0.068(4) 0.067(5) 0.090(5) 0.004(4) 0.040(4) 0.004(4)
C15 0.065(4) 0.075(5) 0.107(5) -0.014(4) 0.060(4) 0.002(3)
C43 0.077(4) 0.097(6) 0.118(6) -0.033(5) 0.070(5) -0.030(4)
C31 0.079(4) 0.088(5) 0.101(5) 0.012(4) 0.067(4) 0.024(4)
C48 0.055(4) 0.165(8) 0.074(5) -0.018(5) 0.039(4) -0.005(4)
C32 0.098(5) 0.084(5) 0.067(5) -0.001(4) 0.050(4) 0.010(4)
C8 0.072(4) 0.057(4) 0.100(5) 0.024(4) 0.038(4) 0.004(4)
C14 0.073(4) 0.117(6) 0.090(5) 0.019(5) 0.045(4) -0.007(4)
C13 0.095(5) 0.056(4) 0.138(6) 0.018(4) 0.080(5) 0.011(4)
C11 0.088(5) 0.102(6) 0.075(5) -0.002(4) 0.059(4) -0.011(4)
C47 0.086(4) 0.077(5) 0.108(5) 0.002(4) 0.068(4) -0.010(4)
C34 0.046(3) 0.061(4) 0.068(4) 0.000(4) 0.037(3) 0.009(3)
C16 0.085(4) 0.049(4) 0.099(6) -0.004(4) 0.063(4) -0.001(4)
C35 0.071(4) 0.095(6) 0.066(5) 0.004(4) 0.034(4) 0.001(4)
C50 0.094(4) 0.077(5) 0.101(5) 0.020(4) 0.082(4) 0.016(4)
C51 0.157(7) 0.111(7) 0.125(6) 0.016(5) 0.116(6) 0.008(5)
C17 0.103(6) 0.127(7) 0.085(6) -0.011(5) 0.049(5) -0.025(5)

loop_
_atom_type_symbol
_atom_type_description
_atom_type_scat_dispersion_real
_atom_type_scat_dispersion_imag
_atom_type_scat_source
C C 0.0033 0.0016 ' International Tables Vol C Tables 4.2.6.8 and 6.1.1.4'
H H 0 0 ' International Tables Vol C Tables 4.2.6.8 and 6.1.1.4'
O O 0.0106 0.006 ' International Tables Vol C Tables 4.2.6.8 and 6.1.1.4'

loop_
_geom_angle_atom_site_label_1
_geom_angle_atom_site_label_2
_geom_angle_atom_site_label_3
_geom_angle
C37 O10 C46 110.8(4)
C12 O2 C2 110.9(4)
C30 O7 C20 109.3(4)
C38 O11 C46 112.1(4)
C3 O3 C12 109.9(4)
C21 O8 H8O 109.5
C1 O1 H1O 109.5
C30 O6 C19 110.5(4)
C36 O9 H9O 109.5
O7 C20 C21 108.0(4)
O7 C20 C33 110.3(4)
C21 C20 C33 113.0(4)
O7 C20 C19 103.0(4)
C21 C20 C19 109.9(4)
C33 C20 C19 112.1(4)
O11 C46 O10 103.7(4)
O11 C46 C47 109.2(5)
O10 C46 C47 107.8(4)
O11 C46 C48 110.9(5)
O10 C46 C48 111.6(4)
C47 C46 C48 113.2(5)
O12 C39 C40 125.1(5)
O12 C39 C38 120.3(5)
C40 C39 C38 114.7(5)
O2 C12 O3 104.7(4)
O2 C12 C14 113.4(5)
O3 C12 C14 110.1(5)
O2 C12 C13 109.0(4)
O3 C12 C13 107.0(5)
C14 C12 C13 112.2(5)
C36 C26 C44 119.1(5)
C36 C26 C40 112.4(4)
C44 C26 C40 102.5(4)
C36 C26 H26 107.4
C44 C26 H26 107.4
C40 C26 H26 107.4
C42 C41 C45 99.8(5)
C42 C41 C40 107.5(5)
C45 C41 C40 100.6(4)
C42 C41 H41 115.6
C45 C41 H41 115.6
C40 C41 H41 115.6
O3 C3 C4 107.8(5)
O3 C3 C2 106.0(4)
C4 C3 C2 113.3(5)
O3 C3 H3 109.9
C4 C3 H3 109.9
C2 C3 H3 109.9
C18 C23 C24 120.2(5)
C18 C23 C22 109.9(4)
C24 C23 C22 103.6(4)
C18 C23 H23 107.6
C24 C23 H23 107.6
C22 C23 H23 107.6
O4 C4 C3 123.0(5)
O4 C4 C5 123.0(5)
C3 C4 C5 114.0(4)
O2 C2 C15 111.5(4)
O2 C2 C1 107.5(4)
C15 C2 C1 112.6(5)
O2 C2 C3 102.2(4)
C15 C2 C3 111.2(4)
C1 C2 C3 111.3(5)
C21 C22 C28 118.8(4)
C21 C22 C23 114.3(4)
C28 C22 C23 102.1(4)
C21 C22 H22 107
C28 C22 H22 107
C23 C22 H22 107
O10 C37 C36 109.3(4)
O10 C37 C49 110.9(5)
C36 C37 C49 112.0(5)
O10 C37 C38 103.3(4)
C36 C37 C38 110.7(4)
C49 C37 C38 110.4(4)
O11 C38 C39 107.5(4)
O11 C38 C37 104.5(4)
C39 C38 C37 111.8(4)
O11 C38 H38 110.9
C39 C38 H38 110.9
C37 C38 H38 110.9
C39 C40 C41 120.4(5)
C39 C40 C26 110.7(4)
C41 C40 C26 102.0(4)
C39 C40 H40 107.7
C41 C40 H40 107.7
C26 C40 H40 107.7
O8 C21 C22 110.0(4)
O8 C21 C20 105.5(4)
C22 C21 C20 111.5(4)
O8 C21 H21 109.9
C22 C21 H21 109.9
C20 C21 H21 109.9
C1 C6 C7 120.6(5)
C1 C6 C5 115.2(4)
C7 C6 C5 100.4(4)
C1 C6 H6 106.6
C7 C6 H6 106.6
C5 C6 H6 106.6
C27 C25 C24 106.5(5)
C27 C25 H25 126.7
C24 C25 H25 126.7
C4 C5 C10 118.6(4)
C4 C5 C6 109.2(4)
C10 C5 C6 104.6(4)
C4 C5 H5 108
C10 C5 H5 108
C6 C5 H5 108
C25 C24 C23 108.2(4)
C25 C24 C29 99.7(5)
C23 C24 C29 100.7(5)
C25 C24 H24 115.4
C23 C24 H24 115.4
C29 C24 H24 115.4
O6 C30 O7 104.7(4)
O6 C30 C32 110.7(5)
O7 C30 C32 113.8(5)
O6 C30 C31 108.1(5)
O7 C30 C31 106.6(5)
C32 C30 C31 112.5(5)
O9 C36 C37 103.9(5)
O9 C36 C26 114.2(5)
C37 C36 C26 112.0(5)
O9 C36 H36 108.9
C37 C36 H36 108.9
C26 C36 H36 108.9
O1 C1 C6 110.0(5)
O1 C1 C2 105.6(4)
C6 C1 C2 112.3(5)
O1 C1 H1 109.6
C6 C1 H1 109.6
C2 C1 H1 109.6
C34 C33 C20 112.5(4)
C34 C33 H33A 109.1
C20 C33 H33A 109.1
C34 C33 H33B 109.1
C20 C33 H33B 109.1
H33A C33 H33B 107.8
C24 C29 C28 93.9(4)
C24 C29 H29A 113
C28 C29 H29A 113
C24 C29 H29B 113
C28 C29 H29B 113
H29A C29 H29B 110.4
O6 C19 C18 106.5(4)
O6 C19 C20 104.4(4)
C18 C19 C20 113.5(5)
O6 C19 H19 110.7
C18 C19 H19 110.7
C20 C19 H19 110.7
O5 C18 C23 124.7(5)
O5 C18 C19 120.8(5)
C23 C18 C19 114.4(5)
C27 C28 C22 109.4(4)
C27 C28 C29 97.1(5)
C22 C28 C29 99.0(4)
C27 C28 H28 116.2
C22 C28 H28 116.2
C29 C28 H28 116.2
C8 C7 C11 100.4(5)
C8 C7 C6 109.0(5)
C11 C7 C6 100.4(5)
C8 C7 H7 115.1
C11 C7 H7 115.1
C6 C7 H7 115.1
C43 C44 C26 109.8(5)
C43 C44 C45 99.2(5)
C26 C44 C45 98.7(5)
C43 C44 H44 115.6
C26 C44 H44 115.6
C45 C44 H44 115.6
C50 C49 C37 112.5(5)
C50 C49 H49A 109.1
C37 C49 H49A 109.1
C50 C49 H49B 109.1
C37 C49 H49B 109.1
H49A C49 H49B 107.8
C25 C27 C28 109.3(5)
C25 C27 H27 125.3
C28 C27 H27 125.3
C43 C42 C41 108.2(6)
C43 C42 H42 125.9
C41 C42 H42 125.9
C9 C10 C5 107.4(5)
C9 C10 C11 99.4(5)
C5 C10 C11 99.5(4)
C9 C10 H10 116.1
C5 C10 H10 116.1
C11 C10 H10 116.1
C41 C45 C44 93.4(5)
C41 C45 H45A 113
C44 C45 H45A 113
C41 C45 H45B 113
C44 C45 H45B 113
H45A C45 H45B 110.4
C8 C9 C10 109.0(6)
C8 C9 H9A 125.5
C10 C9 H9A 125.5
C16 C15 C2 115.5(5)
C16 C15 H15A 108.4
C2 C15 H15A 108.4
C16 C15 H15B 108.4
C2 C15 H15B 108.4
H15A C15 H15B 107.5
C42 C43 C44 107.7(6)
C42 C43 H43 126.2
C44 C43 H43 126.2
C30 C31 H31A 109.5
C30 C31 H31B 109.5
H31A C31 H31B 109.5
C30 C31 H31C 109.5
H31A C31 H31C 109.5
H31B C31 H31C 109.5
C46 C48 H48A 109.5
C46 C48 H48B 109.5
H48A C48 H48B 109.5
C46 C48 H48C 109.5
H48A C48 H48C 109.5
H48B C48 H48C 109.5
C30 C32 H32A 109.5
C30 C32 H32B 109.5
H32A C32 H32B 109.5
C30 C32 H32C 109.5
H32A C32 H32C 109.5
H32B C32 H32C 109.5
C9 C8 C7 106.4(6)
C9 C8 H8A 126.8
C7 C8 H8A 126.8
C12 C14 H14A 109.5
C12 C14 H14B 109.5
H14A C14 H14B 109.5
C12 C14 H14C 109.5
H14A C14 H14C 109.5
H14B C14 H14C 109.5
C12 C13 H13A 109.5
C12 C13 H13B 109.5
H13A C13 H13B 109.5
C12 C13 H13C 109.5
H13A C13 H13C 109.5
H13B C13 H13C 109.5
C7 C11 C10 92.9(4)
C7 C11 H11A 113.1
C10 C11 H11A 113.1
C7 C11 H11B 113.1
C10 C11 H11B 113.1
H11A C11 H11B 110.5
C46 C47 H47A 109.5
C46 C47 H47B 109.5
H47A C47 H47B 109.5
C46 C47 H47C 109.5
H47A C47 H47C 109.5
H47B C47 H47C 109.5
C35 C34 C33 125.9(6)
C35 C34 H34 117.1
C33 C34 H34 117.1
C17 C16 C15 126.2(7)
C17 C16 H16 116.9
C15 C16 H16 116.9
C34 C35 H35A 120
C34 C35 H35B 120
H35A C35 H35B 120
C51 C50 C49 127.3(7)
C51 C50 H50 116.3
C49 C50 H50 116.3
C50 C51 H51A 120
C50 C51 H51B 120
H51A C51 H51B 120
C16 C17 H17A 120
C16 C17 H17B 120
H17A C17 H17B 120

loop_
_geom_bond_atom_site_label_1
_geom_bond_atom_site_label_2
_geom_bond_distance
O10 C37 1.422(6)
O10 C46 1.448(5)
O2 C12 1.407(6)
O2 C2 1.438(6)
O7 C30 1.425(6)
O7 C20 1.445(5)
O11 C38 1.410(6)
O11 C46 1.421(6)
O3 C3 1.414(6)
O3 C12 1.440(6)
O8 C21 1.448(5)
O8 H8O 0.82
O12 C39 1.215(6)
O1 C1 1.443(6)
O1 H1O 0.82
O6 C30 1.423(6)
O6 C19 1.435(6)
O9 C36 1.429(6)
O9 H9O 0.82
O4 C4 1.213(5)
C20 C21 1.522(7)
C20 C33 1.532(7)
C20 C19 1.565(7)
C46 C47 1.487(8)
C46 C48 1.491(7)
C39 C40 1.463(7)
C39 C38 1.504(7)
C12 C14 1.480(8)
C12 C13 1.510(8)
C26 C36 1.524(7)
C26 C44 1.525(7)
C26 C40 1.574(6)
C26 H26 0.98
C41 C42 1.479(8)
C41 C45 1.518(8)
C41 C40 1.535(7)
C41 H41 0.98
C3 C4 1.503(7)
C3 C2 1.552(7)
C3 H3 0.98
C23 C18 1.495(7)
C23 C24 1.520(7)
C23 C22 1.560(7)
C23 H23 0.98
O5 C18 1.215(6)
C4 C5 1.516(7)
C2 C15 1.521(7)
C2 C1 1.522(7)
C22 C21 1.507(7)
C22 C28 1.539(7)
C22 H22 0.98
C37 C36 1.513(8)
C37 C49 1.531(7)
C37 C38 1.575(6)
C38 H38 0.98
C40 H40 0.98
C21 H21 0.98
C6 C1 1.503(7)
C6 C7 1.539(8)
C6 C5 1.560(7)
C6 H6 0.98
C25 C27 1.307(8)
C25 C24 1.508(7)
C25 H25 0.93
C5 C10 1.516(7)
C5 H5 0.98
C24 C29 1.527(8)
C24 H24 0.98
C30 C32 1.483(8)
C30 C31 1.531(8)
C36 H36 0.98
C1 H1 0.98
C33 C34 1.492(7)
C33 H33A 0.97
C33 H33B 0.97
C29 C28 1.543(7)
C29 H29A 0.97
C29 H29B 0.97
C19 C18 1.500(8)
C19 H19 0.98
C28 C27 1.530(8)
C28 H28 0.98
C7 C8 1.519(8)
C7 C11 1.526(8)
C7 H7 0.98
C44 C43 1.492(8)
C44 C45 1.542(8)
C44 H44 0.98
C49 C50 1.500(7)
C49 H49A 0.97
C49 H49B 0.97
C27 H27 0.93
C42 C43 1.311(8)
C42 H42 0.93
C10 C9 1.504(8)
C10 C11 1.535(7)
C10 H10 0.98
C45 H45A 0.97
C45 H45B 0.97
C9 C8 1.300(8)
C9 H9A 0.93
C15 C16 1.489(8)
C15 H15A 0.97
C15 H15B 0.97
C43 H43 0.93
C31 H31A 0.96
C31 H31B 0.96
C31 H31C 0.96
C48 H48A 0.96
C48 H48B 0.96
C48 H48C 0.96
C32 H32A 0.96
C32 H32B 0.96
C32 H32C 0.96
C8 H8A 0.93
C14 H14A 0.96
C14 H14B 0.96
C14 H14C 0.96
C13 H13A 0.96
C13 H13B 0.96
C13 H13C 0.96
C11 H11A 0.97
C11 H11B 0.97
C47 H47A 0.96
C47 H47B 0.96
C47 H47C 0.96
C34 C35 1.282(7)
C34 H34 0.93
C16 C17 1.267(8)
C16 H16 0.93
C35 H35A 0.93
C35 H35B 0.93
C50 C51 1.248(7)
C50 H50 0.93
C51 H51A 0.93
C51 H51B 0.93
C17 H17A 0.93
C17 H17B 0.93

loop_
_geom_torsion_atom_site_label_1
_geom_torsion_atom_site_label_2
_geom_torsion_atom_site_label_3
_geom_torsion_atom_site_label_4
_geom_torsion
C30 O7 C20 C21 -139.8(4)
C30 O7 C20 C33 96.3(5)
C30 O7 C20 C19 -23.6(5)
C38 O11 C46 O10 -21.4(6)
C38 O11 C46 C47 -136.1(5)
C38 O11 C46 C48 98.5(5)
C37 O10 C46 O11 24.6(5)
C37 O10 C46 C47 140.3(5)
C37 O10 C46 C48 -94.8(6)
C2 O2 C12 O3 -26.6(6)
C2 O2 C12 C14 93.5(5)
C2 O2 C12 C13 -140.7(5)
C3 O3 C12 O2 20.1(6)
C3 O3 C12 C14 -102.1(6)
C3 O3 C12 C13 135.7(5)
C12 O3 C3 C4 -128.5(4)
C12 O3 C3 C2 -6.9(6)
O3 C3 C4 O4 -112.4(5)
C2 C3 C4 O4 130.6(5)
O3 C3 C4 C5 67.2(5)
C2 C3 C4 C5 -49.8(6)
C12 O2 C2 C15 -97.1(5)
C12 O2 C2 C1 139.1(5)
C12 O2 C2 C3 21.8(5)
O3 C3 C2 O2 -8.6(5)
C4 C3 C2 O2 109.5(5)
O3 C3 C2 C15 110.5(5)
C4 C3 C2 C15 -131.5(5)
O3 C3 C2 C1 -123.0(5)
C4 C3 C2 C1 -5.0(6)
C18 C23 C22 C21 3.5(6)
C24 C23 C22 C21 133.0(4)
C18 C23 C22 C28 -126.1(4)
C24 C23 C22 C28 3.4(4)
C46 O10 C37 C36 -135.9(4)
C46 O10 C37 C49 100.2(5)
C46 O10 C37 C38 -18.1(5)
C46 O11 C38 C39 129.6(5)
C46 O11 C38 C37 10.7(6)
O12 C39 C38 O11 116.1(5)
C40 C39 C38 O11 -62.9(5)
O12 C39 C38 C37 -129.8(5)
C40 C39 C38 C37 51.2(6)
O10 C37 C38 O11 4.6(5)
C36 C37 C38 O11 121.4(5)
C49 C37 C38 O11 -114.0(5)
O10 C37 C38 C39 -111.3(5)
C36 C37 C38 C39 5.5(6)
C49 C37 C38 C39 130.0(5)
O12 C39 C40 C41 6.9(7)
C38 C39 C40 C41 -174.3(4)
O12 C39 C40 C26 125.5(5)
C38 C39 C40 C26 -55.6(6)
C42 C41 C40 C39 53.7(6)
C45 C41 C40 C39 157.7(4)
C42 C41 C40 C26 -69.2(5)
C45 C41 C40 C26 34.7(5)
C36 C26 C40 C39 3.7(6)
C44 C26 C40 C39 -125.4(5)
C36 C26 C40 C41 133.0(5)
C44 C26 C40 C41 3.9(5)
C28 C22 C21 O8 55.4(6)
C23 C22 C21 O8 -65.4(5)
C28 C22 C21 C20 172.0(4)
C23 C22 C21 C20 51.3(6)
O7 C20 C21 O8 174.7(4)
C33 C20 C21 O8 -63.0(5)
C19 C20 C21 O8 63.1(5)
O7 C20 C21 C22 55.3(6)
C33 C20 C21 C22 177.6(4)
C19 C20 C21 C22 -56.3(5)
O4 C4 C5 C10 -6.6(8)
C3 C4 C5 C10 173.8(5)
O4 C4 C5 C6 -126.2(5)
C3 C4 C5 C6 54.2(6)
C1 C6 C5 C4 -4.7(6)
C7 C6 C5 C4 126.5(5)
C1 C6 C5 C10 -132.6(5)
C7 C6 C5 C10 -1.4(5)
C27 C25 C24 C23 70.1(6)
C27 C25 C24 C29 -34.7(6)
C18 C23 C24 C25 53.2(7)
C22 C23 C24 C25 -69.8(5)
C18 C23 C24 C29 157.3(5)
C22 C23 C24 C29 34.3(4)
C19 O6 C30 O7 -23.8(6)
C19 O6 C30 C32 99.2(5)
C19 O6 C30 C31 -137.2(5)
C20 O7 C30 O6 29.8(5)
C20 O7 C30 C32 -91.2(5)
C20 O7 C30 C31 144.2(4)
O10 C37 C36 O9 -178.4(3)
C49 C37 C36 O9 -55.1(5)
C38 C37 C36 O9 68.5(5)
O10 C37 C36 C26 57.9(5)
C49 C37 C36 C26 -178.8(4)
C38 C37 C36 C26 -55.2(6)
C44 C26 C36 O9 53.2(6)
C40 C26 C36 O9 -66.6(6)
C44 C26 C36 C37 171.0(5)
C40 C26 C36 C37 51.1(6)
C7 C6 C1 O1 -51.8(6)
C5 C6 C1 O1 68.9(6)
C7 C6 C1 C2 -169.1(4)
C5 C6 C1 C2 -48.4(6)
O2 C2 C1 O1 -177.9(4)
C15 C2 C1 O1 58.9(5)
C3 C2 C1 O1 -66.9(6)
O2 C2 C1 C6 -58.0(5)
C15 C2 C1 C6 178.8(4)
C3 C2 C1 C6 53.0(5)
O7 C20 C33 C34 44.7(6)
C21 C20 C33 C34 -76.3(6)
C19 C20 C33 C34 158.8(4)
C25 C24 C29 C28 52.9(5)
C23 C24 C29 C28 -57.9(5)
C30 O6 C19 C18 129.7(5)
C30 O6 C19 C20 9.3(6)
O7 C20 C19 O6 8.5(5)
C21 C20 C19 O6 123.3(4)
C33 C20 C19 O6 -110.1(5)
O7 C20 C19 C18 -107.0(4)
C21 C20 C19 C18 7.8(5)
C33 C20 C19 C18 134.4(5)
C24 C23 C18 O5 8.7(8)
C22 C23 C18 O5 128.5(5)
C24 C23 C18 C19 -173.4(4)
C22 C23 C18 C19 -53.5(6)
O6 C19 C18 O5 111.9(5)
C20 C19 C18 O5 -133.9(5)
O6 C19 C18 C23 -66.1(6)
C20 C19 C18 C23 48.1(5)
C21 C22 C28 C27 -65.1(7)
C23 C22 C28 C27 61.6(5)
C21 C22 C28 C29 -166.0(5)
C23 C22 C28 C29 -39.3(5)
C24 C29 C28 C27 -51.3(5)
C24 C29 C28 C22 59.7(5)
C1 C6 C7 C8 61.7(6)
C5 C6 C7 C8 -66.0(6)
C1 C6 C7 C11 166.6(4)
C5 C6 C7 C11 38.9(5)
C36 C26 C44 C43 -62.0(6)
C40 C26 C44 C43 62.7(5)
C36 C26 C44 C45 -165.1(5)
C40 C26 C44 C45 -40.4(5)
O10 C37 C49 C50 59.9(6)
C36 C37 C49 C50 -62.5(7)
C38 C37 C49 C50 173.7(5)
C24 C25 C27 C28 -0.2(7)
C22 C28 C27 C25 -67.9(6)
C29 C28 C27 C25 34.3(6)
C45 C41 C42 C43 -34.5(7)
C40 C41 C42 C43 70.0(7)
C4 C5 C10 C9 -55.1(6)
C6 C5 C10 C9 66.9(5)
C4 C5 C10 C11 -158.1(5)
C6 C5 C10 C11 -36.2(5)
C42 C41 C45 C44 50.9(5)
C40 C41 C45 C44 -59.2(5)
C43 C44 C45 C41 -50.5(5)
C26 C44 C45 C41 61.3(5)
C5 C10 C9 C8 -68.8(7)
C11 C10 C9 C8 34.3(7)
O2 C2 C15 C16 -49.1(7)
C1 C2 C15 C16 71.7(6)
C3 C2 C15 C16 -162.4(5)
C41 C42 C43 C44 0.3(8)
C26 C44 C43 C42 -69.4(7)
C45 C44 C43 C42 33.3(7)
C10 C9 C8 C7 -0.5(8)
C11 C7 C8 C9 -33.9(7)
C6 C7 C8 C9 71.0(7)
C8 C7 C11 C10 50.9(5)
C6 C7 C11 C10 -60.8(5)
C9 C10 C11 C7 -50.7(5)
C5 C10 C11 C7 58.8(5)
C20 C33 C34 C35 -131.3(5)
C2 C15 C16 C17 144.5(7)
C37 C49 C50 C51 163.2(7)
